data_2000851
loop_
_publ_author_name
'Halfpenny, J.'

_publ_section_title
;
 Structure of
 6,7,8,9,10,11-hexafluoro-2,4-diphenyl-3<i>H</i>-naphtho[2,1-<i>b</i>]azepine
;
_journal_issue 6
_journal_name_full 'Acta Crystallographica Section C'
_journal_page_first 1127
_journal_page_last 1129
_journal_paper_doi 10.1107/S0108270191012349
_journal_volume 48
_journal_year 1992
_chemical_formula_moiety 'C26 H13 F6 N1'
_chemical_formula_sum 'C26 H13 F6 N'
_chemical_formula_weight 455.4
_space_group_IT_number 2
_space_group_name_Hall '-P 1'
_space_group_name_H-M_alt 'P -1'
_symmetry_cell_setting triclinic
_symmetry_space_group_name_Hall '-P 1'
_symmetry_space_group_name_H-M 'P -1'
_cell_angle_alpha 110.00(10)
_cell_angle_beta 106.20(10)
_cell_angle_gamma 91.40(10)
_cell_formula_units_Z 2
_cell_length_a 13.590(10)
_cell_length_b 10.620(10)
_cell_length_c 7.590(10)
_cell_volume 980(2)
_diffrn_radiation_type Mo
_diffrn_radiation_wavelength 0.7107
_exptl_absorpt_coefficient_mu 0.085
_exptl_crystal_density_diffrn 1.54
_exptl_crystal_F_000 460
_cod_data_source_file al0494.cif
_cod_data_source_block al0494a
_cod_original_cell_volume 979.74
_cod_original_formula_sum 'C26 H13 F6 N1'
_cod_database_code 2000851

loop_
_space_group_symop_id
_space_group_symop_operation_xyz
1 x,y,z
2 -x,-y,-z

loop_
_atom_site_label
_atom_site_fract_x
_atom_site_fract_y
_atom_site_fract_z
_atom_site_U_iso_or_equiv
C(1) .2138(3) .8159(3) .4822(5) .048(3)
C(2) .2747(3) .9422(4) .5702(6) .063(4)
C(3) .3750(3) .9551(4) .6894(6) .064(5)
C(4) .4138(3) .8420(4) .7209(6) .058(4)
C(5) .3544(3) .7149(4) .6295(5) .047(3)
C(6) .2539(2) .7001(3) .5072(4) .038(3)
C(7) .4180(3) .3310(4) .5766(5) .048(4)
C(8) .5034(3) .3153(4) .7125(5) .052(4)
C(9) .4988(3) .3201(3) .8940(5) .047(3)
C(10) .4080(3) .3367(3) .9385(5) .048(3)
C(11) .3206(3) .3499(3) .8005(5) .044(3)
C(12) .3239(2) .3472(3) .6169(4) .037(3)
C(13) -.0347(3) .0665(3) .2214(5) .047(3)
C(14) -.1125(3) -.0400(3) .1267(5) .051(4)
C(15) -.2061(3) -.0224(4) .0107(5) .051(3)
C(16) -.2191(3) .1005(3) -.0073(5) .045(3)
C(17) -.1398(2) .2127(3) .0879(4) .039(3)
C(18) -.0429(2) .1975(3) .2104(4) .037(3)
C(19) .0409(2) .3108(3) .3063(4) .036(3)
C(20) .0258(2) .4336(3) .2716(4) .037(3)
C(21) -.0716(2) .4440(3) .1487(4) .038(3)
C(22) -.1499(2) .3409(3) .0641(4) .040(3)
C(23) .1362(3) .3002(3) .4451(5) .039(3)
C(24) .2305(2) .3578(3) .4660(4) .038(3)
C(25) .2401(3) .4369(3) .3360(5) .039(3)
C(26) .1900(3) .5641(3) .4016(4) .038(3)
N .0915(2) .5576(3) .3651(4) .040(3)
F(1) .0540(2) .0368(2) .3257(3) .072(2)
F(2) -.0999(2) -.1632(2) .1450(3) .075(2)
F(3) -.2828(2) -.1289(2) -.0798(3) .072(2)
F(4) -.31100(10) .1137(2) -.1210(3) .0640(10)
F(5) -.24000(10) .3618(2) -.0473(3) .0570(10)
F(6) -.08490(10) .5634(2) .1173(3) .0520(10)
H(1) .142(2) .803(3) .396(4) ?
H(2) .246(2) 1.020(3) .548(4) ?
H(3) .414(3) 1.043(4) .740(5) ?
H(4) .482(3) .850(3) .806(4) ?
H(5) .385(2) .636(3) .651(4) ?
H(7) .421(2) .324(3) .447(4) ?
H(8) .567(2) .301(3) .680(4) ?
H(9) .557(2) .312(3) .990(4) ?
H(10) .401(2) .336(3) 1.069(4) ?
H(11) .256(2) .359(3) .832(4) ?
H(13) .129(2) .248(3) .531(4) ?
H(14) .310(2) .460(3) .335(4) ?
H(15) .204(2) .385(3) .195(4) ?

loop_
_geom_bond_atom_site_label_1
_geom_bond_atom_site_label_2
_geom_bond_distance
C(1) C(2) 1.398(5)
C(2) C(3) 1.383(6)
C(3) C(4) 1.391(7)
C(4) C(5) 1.396(5)
C(5) C(6) 1.390(4)
C(6) C(1) 1.407(5)
C(6) C(26) 1.498(4)
C(7) C(8) 1.378(5)
C(8) C(9) 1.380(6)
C(9) C(10) 1.368(6)
C(10) C(11) 1.393(5)
C(11) C(12) 1.398(5)
C(12) C(7) 1.396(5)
C(12) C(24) 1.490(4)
C(13) C(14) 1.369(4)
C(14) C(15) 1.389(5)
C(15) C(16) 1.368(6)
C(16) C(17) 1.420(4)
C(17) C(18) 1.433(4)
C(18) C(13) 1.428(5)
C(18) C(19) 1.465(4)
C(19) C(20) 1.424(5)
C(20) C(21) 1.422(4)
C(21) C(22) 1.351(4)
C(22) C(17) 1.439(5)
C(19) C(23) 1.458(4)
C(23) C(24) 1.351(5)
C(24) C(25) 1.526(6)
C(25) C(26) 1.519(5)
C(26) N 1.284(4)
N C(20) 1.410(4)
C(13) F(1) 1.355(4)
C(14) F(2) 1.371(5)
C(15) F(3) 1.360(4)
C(16) F(4) 1.347(4)
C(22) F(5) 1.352(4)
C(21) F(6) 1.375(4)
C(1) H(1) 0.99(3)
C(2) H(2) 0.97(4)
C(3) H(3) 0.96(4)
C(4) H(4) 0.96(3)
C(5) H(5) 0.98(3)
C(7) H(7) 0.97(3)
C(8) H(8) 0.96(4)
C(9) H(9) 0.95(3)
C(10) H(10) 1.02(4)
C(11) H(11) 0.97(3)
C(23) H(13) 1.01(3)
C(25) H(14) 0.97(3)
C(25) H(15) 0.99(2)
